data_4335214
loop_
_publ_author_name
'Tao Tian'
'Weiting Yang'
'Hao Wang'
'Song Dang'
'Qing-Jiang Pan'
'Zhong-Ming Sun'

_publ_section_title
;
 Syntheses and Structures of Uranyl Ethylenediphosphonates: From Layers to
 Elliptical Nanochannels
;
_journal_name_full 'Inorganic Chemistry'
_journal_page_first 7100
_journal_page_last 7106
_journal_paper_doi 10.1021/ic400658y
_journal_volume 52
_journal_year 2013
_chemical_formula_sum 'C22 H68 N2 O28 P6 U3'
_chemical_formula_weight 1708.69
_chemical_name_systematic
; 
 ? 
;
_space_group_IT_number 2
_symmetry_space_group_name_Hall '-P 1'
_symmetry_space_group_name_H-M 'P -1'
_atom_sites_solution_hydrogens geom
_atom_sites_solution_primary direct
_atom_sites_solution_secondary difmap
_audit_creation_method SHELXL-97
_cell_angle_alpha 83.8480(10)
_cell_angle_beta 85.1580(10)
_cell_angle_gamma 89.3040(10)
_cell_formula_units_Z 1
_cell_length_a 8.4769(8)
_cell_length_b 9.7317(9)
_cell_length_c 14.7070(15)
_cell_measurement_temperature 293(2)
_cell_volume 1202.0(2)
_computing_structure_refinement 'SHELXL-97 (Sheldrick, 1997)'
_computing_structure_solution 'SHELXS-97 (Sheldrick, 1990)'
_diffrn_ambient_temperature 293(2)
_diffrn_measured_fraction_theta_full 0.982
_diffrn_measured_fraction_theta_max 0.982
_diffrn_radiation_monochromator graphite
_diffrn_radiation_source 'fine-focus sealed tube'
_diffrn_radiation_type MoK\a
_diffrn_radiation_wavelength 0.71073
_diffrn_reflns_av_R_equivalents 0.0233
_diffrn_reflns_av_sigmaI/netI 0.0433
_diffrn_reflns_limit_h_max 10
_diffrn_reflns_limit_h_min -10
_diffrn_reflns_limit_k_max 12
_diffrn_reflns_limit_k_min -9
_diffrn_reflns_limit_l_max 18
_diffrn_reflns_limit_l_min -16
_diffrn_reflns_number 6663
_diffrn_reflns_theta_full 26.11
_diffrn_reflns_theta_max 26.11
_diffrn_reflns_theta_min 1.40
_exptl_absorpt_coefficient_mu 10.367
_exptl_absorpt_correction_T_max 0.65
_exptl_absorpt_correction_T_min 0.57
_exptl_absorpt_correction_type multi-scan
_exptl_absorpt_process_details sadabs
_exptl_crystal_density_diffrn 2.361
_exptl_crystal_F_000 804
_exptl_crystal_size_max 0.25
_exptl_crystal_size_mid 0.20
_exptl_crystal_size_min 0.17
_refine_diff_density_max 3.024
_refine_diff_density_min -2.356
_refine_diff_density_rms 0.231
_refine_ls_extinction_method none
_refine_ls_goodness_of_fit_ref 1.039
_refine_ls_hydrogen_treatment mixed
_refine_ls_matrix_type full
_refine_ls_number_parameters 267
_refine_ls_number_reflns 4689
_refine_ls_number_restraints 0
_refine_ls_restrained_S_all 1.039
_refine_ls_R_factor_all 0.0387
_refine_ls_R_factor_gt 0.0354
_refine_ls_shift/su_max 0.001
_refine_ls_shift/su_mean 0.000
_refine_ls_structure_factor_coef Fsqd
_refine_ls_weighting_details 'calc w=1/[\s^2^(Fo^2^)+(0.0492P)^2^+6.3664P] where P=(Fo^2^+2Fc^2^)/3'
_refine_ls_weighting_scheme calc
_refine_ls_wR_factor_gt 0.0903
_refine_ls_wR_factor_ref 0.0921
_reflns_number_gt 4296
_reflns_number_total 4689
_reflns_threshold_expression >2sigma(I)
_cod_data_source_file ic400658y_si_002_2.cif
_cod_data_source_block EDP-U2
_cod_database_code 4335214

loop_
_symmetry_equiv_pos_as_xyz
'x, y, z'
'-x, -y, -z'

loop_
_atom_site_label
_atom_site_type_symbol
_atom_site_fract_x
_atom_site_fract_y
_atom_site_fract_z
_atom_site_U_iso_or_equiv
_atom_site_adp_type
_atom_site_occupancy
_atom_site_symmetry_multiplicity
_atom_site_calc_flag
_atom_site_refinement_flags
U1 U 0.0000 0.5000 0.5000 0.00892(10) Uani 1 2 d S
U2 U -0.00862(3) 0.61681(2) 0.832030(15) 0.00802(9) Uani 1 1 d .
P1 P 0.2733(2) 0.65328(18) 0.63720(11) 0.0101(3) Uani 1 1 d .
P2 P 0.7292(2) 0.45347(18) 0.69739(11) 0.0100(3) Uani 1 1 d .
P3 P 0.26738(19) 0.60380(17) 1.00212(11) 0.0098(3) Uani 1 1 d .
O1 O 0.0860(6) 0.3350(5) 0.4826(3) 0.0133(10) Uani 1 1 d .
O2 O 0.0845(6) 0.4539(5) 0.8202(3) 0.0154(10) Uani 1 1 d .
O3 O -0.0996(5) 0.7814(5) 0.8406(3) 0.0124(10) Uani 1 1 d .
O4 O 0.2069(6) 0.5449(5) 0.5829(3) 0.0130(10) Uani 1 1 d .
O5 O 0.3519(6) 0.7746(5) 0.5733(3) 0.0171(11) Uani 1 1 d .
H5D H 0.3047 0.7884 0.5268 0.026 Uiso 1 1 calc R
O6 O 0.1488(6) 0.7093(5) 0.7049(3) 0.0147(10) Uani 1 1 d .
O7 O 0.8012(6) 0.5738(5) 0.7397(3) 0.0140(10) Uani 1 1 d .
O8 O 0.6660(6) 0.3389(5) 0.7683(3) 0.0140(10) Uani 1 1 d .
O9 O 0.8518(6) 0.3982(5) 0.6254(3) 0.0136(10) Uani 1 1 d .
O10 O 0.1864(5) 0.6751(5) 0.9210(3) 0.0127(10) Uani 1 1 d .
O11 O 0.1741(6) 0.4799(5) 1.0497(3) 0.0140(10) Uani 1 1 d .
O12 O 0.2967(6) 0.7119(5) 1.0680(3) 0.0163(10) Uani 1 1 d .
H12A H 0.3060 0.6728 1.1195 0.025 Uiso 1 1 calc R
O2W O 0.0852(17) 0.0878(14) 0.3929(10) 0.126(4) Uiso 1 1 d .
O1W O 0.2479(8) 0.8551(7) 0.4212(4) 0.0394(15) Uiso 1 1 d .
C1 C 0.4336(8) 0.5784(7) 0.6979(4) 0.0131(14) Uani 1 1 d .
H1A H 0.4758 0.6474 0.7322 0.016 Uiso 1 1 calc R
H1B H 0.3933 0.5027 0.7416 0.016 Uiso 1 1 calc R
C2 C 0.5675(8) 0.5246(7) 0.6349(5) 0.0142(14) Uani 1 1 d .
H2A H 0.6067 0.5996 0.5903 0.017 Uiso 1 1 calc R
H2B H 0.5263 0.4538 0.6018 0.017 Uiso 1 1 calc R
C3 C 0.4565(8) 0.5386(7) 0.9614(4) 0.0125(13) Uani 1 1 d .
H3A H 0.4414 0.4766 0.9154 0.015 Uiso 1 1 calc R
H3B H 0.5214 0.6150 0.9323 0.015 Uiso 1 1 calc R
C4 C 0.1249(8) 0.0271(8) 0.7902(6) 0.0220(16) Uani 1 1 d .
H4A H 0.1217 -0.0258 0.7381 0.026 Uiso 1 1 calc R
H4B H 0.1040 -0.0364 0.8453 0.026 Uiso 1 1 calc R
C5 C -0.0064(9) 0.1315(9) 0.7865(7) 0.033(2) Uani 1 1 d .
H5A H -0.1058 0.0850 0.7870 0.050 Uiso 1 1 calc R
H5B H 0.0101 0.1936 0.7313 0.050 Uiso 1 1 calc R
H5C H -0.0078 0.1828 0.8388 0.050 Uiso 1 1 calc R
C6 C 0.3354(9) 0.1839(7) 0.7042(5) 0.0210(16) Uani 1 1 d .
H6A H 0.2639 0.2624 0.7051 0.025 Uiso 1 1 calc R
H6B H 0.4416 0.2180 0.7074 0.025 Uiso 1 1 calc R
C7 C 0.3287(12) 0.1240(10) 0.6128(6) 0.037(2) Uani 1 1 d .
H7A H 0.3564 0.1943 0.5633 0.055 Uiso 1 1 calc R
H7B H 0.2235 0.0917 0.6079 0.055 Uiso 1 1 calc R
H7C H 0.4020 0.0483 0.6098 0.055 Uiso 1 1 calc R
C8 C 0.3056(10) 0.1640(8) 0.8716(6) 0.0257(17) Uani 1 1 d .
H8A H 0.4134 0.1973 0.8697 0.031 Uiso 1 1 calc R
H8B H 0.2369 0.2443 0.8652 0.031 Uiso 1 1 calc R
C9 C 0.2646(13) 0.0864(11) 0.9632(7) 0.048(3) Uani 1 1 d .
H9A H 0.2761 0.1459 1.0102 0.072 Uiso 1 1 calc R
H9B H 0.3342 0.0083 0.9715 0.072 Uiso 1 1 calc R
H9C H 0.1571 0.0550 0.9668 0.072 Uiso 1 1 calc R
C10 C 0.4020(8) -0.0409(7) 0.7936(5) 0.0200(16) Uani 1 1 d .
H10A H 0.3673 -0.1038 0.8470 0.024 Uiso 1 1 calc R
H10B H 0.3909 -0.0885 0.7398 0.024 Uiso 1 1 calc R
C11 C 0.5751(9) -0.0101(8) 0.7978(6) 0.0274(18) Uani 1 1 d .
H11A H 0.6346 -0.0948 0.7994 0.041 Uiso 1 1 calc R
H11B H 0.5888 0.0336 0.8521 0.041 Uiso 1 1 calc R
H11C H 0.6121 0.0505 0.7447 0.041 Uiso 1 1 calc R
N1 N 0.2925(7) 0.0832(6) 0.7898(4) 0.0152(12) Uani 1 1 d .

loop_
_atom_site_aniso_label
_atom_site_aniso_U_11
_atom_site_aniso_U_22
_atom_site_aniso_U_33
_atom_site_aniso_U_23
_atom_site_aniso_U_13
_atom_site_aniso_U_12
U1 0.00761(17) 0.01073(18) 0.00969(17) -0.00483(13) -0.00346(12) 0.00043(13)
U2 0.00710(14) 0.00732(14) 0.01030(13) -0.00206(9) -0.00295(9) -0.00083(9)
P1 0.0085(8) 0.0125(8) 0.0100(8) -0.0018(7) -0.0031(6) -0.0014(7)
P2 0.0082(8) 0.0132(8) 0.0097(8) -0.0030(6) -0.0040(6) -0.0021(7)
P3 0.0088(8) 0.0110(8) 0.0102(8) -0.0012(6) -0.0034(6) -0.0015(6)
O1 0.012(2) 0.009(2) 0.020(3) -0.0079(19) -0.0048(19) 0.0016(19)
O2 0.014(3) 0.010(2) 0.022(3) -0.003(2) 0.000(2) -0.0005(19)
O3 0.009(2) 0.011(2) 0.017(2) -0.0026(19) -0.0051(18) -0.0002(19)
O4 0.012(2) 0.017(3) 0.011(2) -0.0062(19) -0.0053(18) -0.001(2)
O5 0.015(2) 0.022(3) 0.014(2) 0.003(2) -0.0043(19) -0.006(2)
O6 0.015(2) 0.018(3) 0.011(2) -0.0013(19) -0.0032(19) 0.001(2)
O7 0.013(2) 0.013(2) 0.017(2) -0.0053(19) -0.0072(19) -0.0043(19)
O8 0.018(3) 0.013(2) 0.012(2) -0.0019(19) -0.0049(19) -0.003(2)
O9 0.012(2) 0.018(3) 0.012(2) -0.004(2) -0.0041(19) -0.001(2)
O10 0.013(2) 0.014(2) 0.012(2) -0.0006(19) -0.0054(18) 0.0005(19)
O11 0.016(2) 0.014(2) 0.012(2) 0.0017(19) -0.0022(19) -0.002(2)
O12 0.023(3) 0.016(3) 0.012(2) -0.0043(19) -0.007(2) -0.003(2)
C1 0.011(3) 0.019(4) 0.010(3) -0.001(3) -0.006(3) 0.004(3)
C2 0.013(3) 0.018(4) 0.012(3) -0.002(3) -0.003(3) -0.001(3)
C3 0.012(3) 0.015(3) 0.011(3) -0.002(3) -0.004(3) -0.001(3)
C4 0.014(4) 0.014(4) 0.039(5) -0.011(3) -0.004(3) -0.003(3)
C5 0.013(4) 0.021(4) 0.067(6) -0.005(4) -0.007(4) 0.002(3)
C6 0.021(4) 0.013(4) 0.030(4) 0.003(3) -0.009(3) -0.001(3)
C7 0.045(6) 0.039(5) 0.025(5) 0.002(4) -0.007(4) -0.004(4)
C8 0.024(4) 0.022(4) 0.035(5) -0.014(3) -0.009(3) 0.000(3)
C9 0.057(7) 0.054(7) 0.033(5) -0.008(5) 0.001(5) 0.008(5)
C10 0.018(4) 0.011(3) 0.030(4) 0.003(3) -0.003(3) 0.001(3)
C11 0.019(4) 0.023(4) 0.041(5) -0.002(4) -0.011(3) 0.005(3)
N1 0.013(3) 0.010(3) 0.023(3) -0.003(2) -0.003(2) -0.002(2)

loop_
_atom_type_symbol
_atom_type_description
_atom_type_scat_dispersion_real
_atom_type_scat_dispersion_imag
_atom_type_scat_source
C C 0.0033 0.0016 'International Tables Vol C Tables 4.2.6.8 and 6.1.1.4'
H H 0.0000 0.0000 'International Tables Vol C Tables 4.2.6.8 and 6.1.1.4'
N N 0.0061 0.0033 'International Tables Vol C Tables 4.2.6.8 and 6.1.1.4'
O O 0.0106 0.0060 'International Tables Vol C Tables 4.2.6.8 and 6.1.1.4'
P P 0.1023 0.0942 'International Tables Vol C Tables 4.2.6.8 and 6.1.1.4'
U U -9.6767 9.6646 'International Tables Vol C Tables 4.2.6.8 and 6.1.1.4'

loop_
_geom_angle_atom_site_label_1
_geom_angle_atom_site_label_2
_geom_angle_atom_site_label_3
_geom_angle
_geom_angle_site_symmetry_1
_geom_angle_site_symmetry_3
O1 U1 O1 180.0(3) . 2_566
O1 U1 O9 89.0(2) . 1_455
O1 U1 O9 91.0(2) 2_566 1_455
O1 U1 O9 91.0(2) . 2_666
O1 U1 O9 89.0(2) 2_566 2_666
O9 U1 O9 180.000(1) 1_455 2_666
O1 U1 O4 90.7(2) . 2_566
O1 U1 O4 89.3(2) 2_566 2_566
O9 U1 O4 86.55(17) 1_455 2_566
O9 U1 O4 93.45(17) 2_666 2_566
O1 U1 O4 89.3(2) . .
O1 U1 O4 90.7(2) 2_566 .
O9 U1 O4 93.45(17) 1_455 .
O9 U1 O4 86.55(17) 2_666 .
O4 U1 O4 180.000(1) 2_566 .
O3 U2 O2 178.4(2) . .
O3 U2 O7 87.06(19) . 1_455
O2 U2 O7 92.5(2) . 1_455
O3 U2 O11 91.0(2) . 2_567
O2 U2 O11 90.6(2) . 2_567
O7 U2 O11 86.62(17) 1_455 2_567
O3 U2 O10 90.15(19) . .
O2 U2 O10 90.2(2) . .
O7 U2 O10 176.21(16) 1_455 .
O11 U2 O10 96.00(17) 2_567 .
O3 U2 O6 89.7(2) . .
O2 U2 O6 88.7(2) . .
O7 U2 O6 89.55(17) 1_455 .
O11 U2 O6 176.07(16) 2_567 .
O10 U2 O6 87.88(17) . .
O6 P1 O4 112.8(3) . .
O6 P1 O5 109.6(3) . .
O4 P1 O5 111.9(3) . .
O6 P1 C1 109.5(3) . .
O4 P1 C1 109.0(3) . .
O5 P1 C1 103.6(3) . .
O8 P2 O7 113.3(3) . .
O8 P2 O9 111.6(3) . .
O7 P2 O9 109.8(3) . .
O8 P2 C2 108.6(3) . .
O7 P2 C2 106.8(3) . .
O9 P2 C2 106.4(3) . .
O11 P3 O10 112.3(3) . .
O11 P3 O12 112.5(3) . .
O10 P3 O12 108.5(3) . .
O11 P3 C3 106.5(3) . .
O10 P3 C3 109.1(3) . .
O12 P3 C3 107.8(3) . .
P1 O4 U1 143.0(3) . .
P1 O6 U2 135.6(3) . .
P2 O7 U2 140.7(3) . 1_655
P2 O9 U1 133.7(3) . 1_655
P3 O10 U2 135.6(3) . .
P3 O11 U2 150.2(3) . 2_567
C2 C1 P1 113.2(5) . .
C1 C2 P2 112.3(5) . .
C3 C3 P3 112.3(6) 2_667 .
C5 C4 N1 116.6(6) . .
C7 C6 N1 115.3(6) . .
C9 C8 N1 115.6(7) . .
C11 C10 N1 115.7(6) . .
C10 N1 C8 111.2(6) . .
C10 N1 C4 106.4(5) . .
C8 N1 C4 110.4(6) . .
C10 N1 C6 111.2(5) . .
C8 N1 C6 106.3(5) . .
C4 N1 C6 111.4(6) . .

loop_
_geom_bond_atom_site_label_1
_geom_bond_atom_site_label_2
_geom_bond_distance
_geom_bond_site_symmetry_2
U1 O1 1.790(5) .
U1 O1 1.790(5) 2_566
U1 O9 2.282(5) 1_455
U1 O9 2.282(5) 2_666
U1 O4 2.291(5) 2_566
U1 O4 2.291(5) .
U2 O3 1.781(5) .
U2 O2 1.781(5) .
U2 O7 2.265(5) 1_455
U2 O11 2.269(5) 2_567
U2 O10 2.305(5) .
U2 O6 2.310(5) .
P1 O6 1.525(5) .
P1 O4 1.529(5) .
P1 O5 1.548(5) .
P1 C1 1.794(7) .
P2 O8 1.513(5) .
P2 O7 1.538(5) .
P2 O9 1.553(5) .
P2 C2 1.804(7) .
P3 O11 1.522(5) .
P3 O10 1.525(5) .
P3 O12 1.540(5) .
P3 C3 1.796(7) .
O7 U2 2.265(5) 1_655
O9 U1 2.282(5) 1_655
O11 U2 2.269(5) 2_567
C1 C2 1.527(10) .
C3 C3 1.531(12) 2_667
C4 C5 1.499(10) .
C4 N1 1.528(9) .
C6 C7 1.526(11) .
C6 N1 1.532(9) .
C8 C9 1.488(13) .
C8 N1 1.518(9) .
C10 C11 1.510(10) .
C10 N1 1.513(9) .
